data_4335640
loop_
_publ_author_name
'Constantinos C. Stoumpos'
'Christos D. Malliakas'
'Mercouri G. Kanatzidis'

_publ_contact_author_address
;
   Department of Chemistry
     2145 Sheridan Road
   Northwestern University
   Evanston, IL 60208-3113
           USA
;
_publ_contact_author_email m-kanatzidis@northwestern.edu
_publ_contact_author_fax 847-491-5937
_publ_contact_author_name 'Mercouri G. Kanatzidis'
_publ_contact_author_phone 847-467-1541
_publ_section_title
;
 Semiconducting Tin and Lead Iodide Perovskites with Organic Cations:
 Phase Transitions, High Mobilities, and Near-Infrared Photoluminescent
 Properties
;
_journal_name_full 'Inorganic Chemistry'
_journal_page_first 9019
_journal_page_last 9038
_journal_paper_doi 10.1021/ic401215x
_journal_volume 52
_journal_year 2013
_chemical_formula_moiety HC(NH2)PbI3
_chemical_formula_sum 'C H5 I3 N2 Pb'
_chemical_formula_weight 632.96
_chemical_name_common delta-Formamidinium_Lead_Iodide
_chemical_name_systematic
; 
 ? 
;
_space_group_IT_number 186
_symmetry_cell_setting hexagonal
_symmetry_space_group_name_Hall 'P 6c -2c'
_symmetry_space_group_name_H-M 'P 63 m c'
_atom_sites_solution_hydrogens none
_atom_sites_solution_primary direct
_atom_sites_solution_secondary difmap
_audit_creation_method SHELXL-97
_cell_angle_alpha 90.00
_cell_angle_beta 90.00
_cell_angle_gamma 120.00
_cell_formula_units_Z 2
_cell_length_a 8.6603(14)
_cell_length_b 8.6603(14)
_cell_length_c 7.9022(6)
_cell_measurement_reflns_used 1625
_cell_measurement_temperature 293(2)
_cell_measurement_theta_max 25.51
_cell_measurement_theta_min 2.72
_cell_volume 513.27(12)
_computing_structure_refinement 'SHELXL-97 (Sheldrick, 2008)'
_computing_structure_solution 'SHELXS-97 (Sheldrick, 2008)'
_diffrn_ambient_temperature 293(2)
_diffrn_detector 'image plate (34 cm diameter)'
_diffrn_detector_area_resol_mean 6.67
_diffrn_detector_type STOE
_diffrn_measured_fraction_theta_full 1.000
_diffrn_measured_fraction_theta_max 1.000
_diffrn_measurement_device '2-circle goniometer'
_diffrn_measurement_device_type 'STOE IPDS 2T'
_diffrn_measurement_method 'rotation method'
_diffrn_radiation_collimation '0.5 mm diameter, monocapillary'
_diffrn_radiation_monochromator 'plane graphite'
_diffrn_radiation_polarisn_norm 0
_diffrn_radiation_type 'Mo K\a'
_diffrn_radiation_wavelength 0.71073
_diffrn_reflns_av_R_equivalents 0.0759
_diffrn_reflns_av_sigmaI/netI 0.0440
_diffrn_reflns_limit_h_max 7
_diffrn_reflns_limit_h_min -10
_diffrn_reflns_limit_k_max 10
_diffrn_reflns_limit_k_min -9
_diffrn_reflns_limit_l_max 9
_diffrn_reflns_limit_l_min -8
_diffrn_reflns_number 1687
_diffrn_reflns_theta_full 24.99
_diffrn_reflns_theta_max 24.99
_diffrn_reflns_theta_min 2.72
_diffrn_source 'sealed x-ray tube, 12 x 0.4 mm long-fine focus'
_diffrn_source_current 30
_diffrn_source_power 1.20
_diffrn_source_voltage 40
_exptl_absorpt_coefficient_mu 25.384
_exptl_absorpt_correction_T_max 0.3332
_exptl_absorpt_correction_T_min 0.1709
_exptl_absorpt_correction_type integration
_exptl_crystal_colour yellow
_exptl_crystal_density_diffrn 4.096
_exptl_crystal_description 'hexagonal plate'
_exptl_crystal_F_000 532
_exptl_crystal_size_max 0.062
_exptl_crystal_size_mid 0.046
_exptl_crystal_size_min 0.031
_refine_diff_density_max 1.975
_refine_diff_density_min -0.721
_refine_diff_density_rms 0.260
_refine_ls_abs_structure_details 'Flack H D (1983), Acta Cryst. A39, 876-881'
_refine_ls_abs_structure_Flack 0.0(3)
_refine_ls_extinction_coef 0.0081(15)
_refine_ls_extinction_expression Fc^*^=kFc[1+0.001xFc^2^\l^3^/sin(2\q)]^-1/4^
_refine_ls_extinction_method SHELXL
_refine_ls_goodness_of_fit_ref 1.055
_refine_ls_hydrogen_treatment none
_refine_ls_matrix_type full
_refine_ls_number_parameters 17
_refine_ls_number_reflns 354
_refine_ls_number_restraints 3
_refine_ls_restrained_S_all 1.067
_refine_ls_R_factor_all 0.0516
_refine_ls_R_factor_gt 0.0437
_refine_ls_shift/su_max 0.000
_refine_ls_shift/su_mean 0.000
_refine_ls_structure_factor_coef Fsqd
_refine_ls_weighting_details 'calc w=1/[\s^2^(Fo^2^)+(0.0751P)^2^+0.0000P] where P=(Fo^2^+2Fc^2^)/3'
_refine_ls_weighting_scheme calc
_refine_ls_wR_factor_gt 0.1066
_refine_ls_wR_factor_ref 0.1102
_reflns_number_gt 300
_reflns_number_total 354
_reflns_threshold_expression >2sigma(I)
_cod_data_source_file ic401215x_si_004_2.cif
_cod_data_source_block 4b_293K
_cod_database_code 4335640

loop_
_symmetry_equiv_pos_as_xyz
'x, y, z'
'-y, x-y, z'
'-x+y, -x, z'
'-x, -y, z+1/2'
'y, -x+y, z+1/2'
'x-y, x, z+1/2'
'-y, -x, z'
'-x+y, y, z'
'x, x-y, z'
'y, x, z+1/2'
'x-y, -y, z+1/2'
'-x, -x+y, z+1/2'

loop_
_atom_site_label
_atom_site_type_symbol
_atom_site_fract_x
_atom_site_fract_y
_atom_site_fract_z
_atom_site_U_iso_or_equiv
_atom_site_adp_type
_atom_site_occupancy
_atom_site_symmetry_multiplicity
_atom_site_calc_flag
_atom_site_refinement_flags
Pb Pb 0.0000 0.0000 0.006(7) 0.0520(5) Uani 1 6 d S
I I 0.83117(8) 0.16883(8) 0.251(7) 0.0733(6) Uani 1 2 d S
N N 0.409(3) 0.591(3) 0.15493(17) 0.35(9) Uiso 0.67 2 d SPD
C C 0.3333 0.6667 0.15493(17) 0.099(17) Uiso 1 6 d SD

loop_
_atom_site_aniso_label
_atom_site_aniso_U_11
_atom_site_aniso_U_22
_atom_site_aniso_U_33
_atom_site_aniso_U_23
_atom_site_aniso_U_13
_atom_site_aniso_U_12
Pb 0.0520(6) 0.0520(6) 0.0520(8) 0.000 0.000 0.0260(3)
I 0.0845(9) 0.0845(9) 0.0796(10) -0.0030(12) 0.0030(12) 0.0638(9)

loop_
_atom_type_symbol
_atom_type_description
_atom_type_scat_dispersion_real
_atom_type_scat_dispersion_imag
_atom_type_scat_source
C C 0.0033 0.0016 'International Tables Vol C Tables 4.2.6.8 and 6.1.1.4'
H H 0.0000 0.0000 'International Tables Vol C Tables 4.2.6.8 and 6.1.1.4'
N N 0.0061 0.0033 'International Tables Vol C Tables 4.2.6.8 and 6.1.1.4'
I I -0.4742 1.8119 'International Tables Vol C Tables 4.2.6.8 and 6.1.1.4'
Pb Pb -3.3944 10.1111 'International Tables Vol C Tables 4.2.6.8 and 6.1.1.4'

loop_
_geom_angle_atom_site_label_1
_geom_angle_atom_site_label_2
_geom_angle_atom_site_label_3
_geom_angle
_geom_angle_site_symmetry_1
_geom_angle_site_symmetry_3
I Pb I 86.93(11) 3_665 1_455
I Pb I 86.93(11) 3_665 2_545
I Pb I 86.93(11) 1_455 2_545
I Pb I 178.91(15) 3_665 6_444
I Pb I 93.86(2) 1_455 6_444
I Pb I 93.86(2) 2_545 6_444
I Pb I 93.86(2) 3_665 4_654
I Pb I 178.91(15) 1_455 4_654
I Pb I 93.86(2) 2_545 4_654
I Pb I 85.34(11) 6_444 4_654
I Pb I 93.86(2) 3_665 5_564
I Pb I 93.86(2) 1_455 5_564
I Pb I 178.91(15) 2_545 5_564
I Pb I 85.34(11) 6_444 5_564
I Pb I 85.34(11) 4_654 5_564
Pb I Pb 75.91(3) 1_655 4_655
N C N 120.000(5) 3_565 2_665
N C N 120.000(3) 3_565 .
N C N 120.000(9) 2_665 .

loop_
_geom_bond_atom_site_label_1
_geom_bond_atom_site_label_2
_geom_bond_distance
_geom_bond_site_symmetry_2
Pb I 3.188(3) 3_665
Pb I 3.188(3) 1_455
Pb I 3.188(3) 2_545
Pb I 3.236(4) 6_444
Pb I 3.236(4) 4_654
Pb I 3.236(4) 5_564
I Pb 3.188(3) 1_655
I Pb 3.236(4) 4_655
N C 1.13(5) .
C N 1.13(5) 3_565
C N 1.13(5) 2_665
